data_2241918
loop_
_publ_author_name
'Woidy, Patrick'
'Kraus, Florian'

_publ_section_title
;
 Crystal structure of [UO~2~(NH~3~)~5~]NO~3~&#x00B7;NH~3~
;
_journal_coeditor_code WM5331
_journal_issue 12
_journal_name_full 'Acta Crystallographica Section E'
_journal_page_first 1710
_journal_page_last 1713
_journal_paper_doi 10.1107/S2056989016016480
_journal_volume 72
_journal_year 2016
_chemical_formula_iupac '[U (N H3)5] N O3, N H3'
_chemical_formula_moiety U(NH3)5(NO3)(NH3)
_chemical_formula_sum 'H18 N7 O5 U'
_chemical_formula_weight 434.24
_chemical_melting_point ?
_chemical_name_common
;
Pentaamine dioxido uranium(V) nitrate ammoniate
;
_chemical_name_systematic
;
Pentaammine dioxide uranium(V) nitrate ammonia monosolvate
;
_space_group_crystal_system orthorhombic
_space_group_IT_number 61
_space_group_name_Hall '-P 2ac 2ab'
_space_group_name_H-M_alt 'P b c a'
_symmetry_space_group_name_Hall '-P 2ac 2ab'
_symmetry_space_group_name_H-M 'P b c a'
_atom_sites_solution_hydrogens mixed
_atom_sites_solution_primary heavy
_atom_sites_solution_secondary difmap
_audit_creation_method SHELXL-2016/4
_cell_angle_alpha 90
_cell_angle_beta 90
_cell_angle_gamma 90
_cell_formula_units_Z 8
_cell_length_a 15.7497(2)
_cell_length_b 7.73750(10)
_cell_length_c 18.8126(2)
_cell_measurement_reflns_used 44787
_cell_measurement_temperature 123(2)
_cell_measurement_theta_max 39.1836
_cell_measurement_theta_min 2.7988
_cell_volume 2292.57(5)
_computing_cell_refinement
;
CrysAlis RED (Oxford Diffraction, 2009)
;
_computing_data_collection
;
CrysAlis CCD (Oxford Diffraction, 2009)
;
_computing_data_reduction
;
CrysAlis RED (Oxford Diffraction, 2009)
;
_computing_molecular_graphics
;
<i>DIAMOND</i> (Brandenburg, 2012)
;
_computing_publication_material
;
<i>publCIF</i> (Westrip, 2010)
;
_computing_structure_refinement
;
<i>SHELXL2014</i> (Sheldrick, 2015) and
<i>SHELXLE</i> (H\"ubschle <i>et al.</i>,  2011)
;
_computing_structure_solution
;
<i>SHELXL97</i> (Sheldrick, 2008)
;
_diffrn_ambient_temperature 123(2)
_diffrn_detector_area_resol_mean 16.0238
_diffrn_measured_fraction_theta_full 0.999
_diffrn_measured_fraction_theta_max 0.976
_diffrn_measurement_device ' \k-geometry diffractometer '
_diffrn_measurement_device_type 'Oxford Diffraction Xcalibur3'
_diffrn_measurement_method ' phi- and omega-rotation '
_diffrn_radiation_monochromator graphite
_diffrn_radiation_source 'Enhance (Mo) X-ray Source'
_diffrn_radiation_type MoK\a
_diffrn_radiation_wavelength 0.71073
_diffrn_reflns_av_R_equivalents 0.0446
_diffrn_reflns_limit_h_max 27
_diffrn_reflns_limit_h_min -27
_diffrn_reflns_limit_k_max 13
_diffrn_reflns_limit_k_min -8
_diffrn_reflns_limit_l_max 32
_diffrn_reflns_limit_l_min -32
_diffrn_reflns_number 88079
_diffrn_reflns_theta_full 25.242
_diffrn_reflns_theta_max 39.321
_diffrn_reflns_theta_min 3.127
_exptl_absorpt_coefficient_mu 14.171
_exptl_absorpt_correction_T_max 1.00000
_exptl_absorpt_correction_T_min 0.16560
_exptl_absorpt_correction_type multi-scan
_exptl_absorpt_process_details
;
(<i>CrysAlis RED</i>; Oxford Diffraction, 2009)
;
_exptl_crystal_colour colourless
_exptl_crystal_density_diffrn 2.516
_exptl_crystal_description plate
_exptl_crystal_F_000 1592
_exptl_crystal_size_max 0.24
_exptl_crystal_size_mid 0.21
_exptl_crystal_size_min 0.04
_refine_diff_density_max 5.596
_refine_diff_density_min -3.792
_refine_ls_extinction_coef 0.00070(7)
_refine_ls_extinction_expression Fc^*^=kFc[1+0.001xFc^2^\l^3^/sin(2\q)]^-1/4^
_refine_ls_extinction_method
;
SHELXL2014 (Sheldrick, 2015)
;
_refine_ls_goodness_of_fit_ref 1.043
_refine_ls_hydrogen_treatment mixed
_refine_ls_matrix_type full
_refine_ls_number_parameters 136
_refine_ls_number_reflns 6635
_refine_ls_number_restraints 0
_refine_ls_restrained_S_all 1.043
_refine_ls_R_factor_all 0.0531
_refine_ls_R_factor_gt 0.0329
_refine_ls_shift/su_max 0.003
_refine_ls_shift/su_mean 0.000
_refine_ls_structure_factor_coef Fsqd
_refine_ls_weighting_details 'w=1/[\s^2^(Fo^2^)+(0.0532P)^2^+3.9914P] where P=(Fo^2^+2Fc^2^)/3'
_refine_ls_weighting_scheme calc
_refine_ls_wR_factor_gt 0.0845
_refine_ls_wR_factor_ref 0.0895
_reflns_number_gt 5051
_reflns_number_total 6635
_reflns_threshold_expression 'I > 2\s(I)'
_cod_data_source_file wm5331sup1.cif
_cod_data_source_block I
_cod_depositor_comments
;
The following automatic conversions were performed:

'_chemical_melting_point' value 'not measured' was changed to '?' -
the value is undefined or not given.

Automatic conversion script
Id: cif_fix_values 4268 2015-11-12 08:31:59Z antanas 
;
_cod_database_code 2241918
_shelx_space_group_comment
;
The symmetry employed for this shelxl refinement is uniquely defined
by the following loop, which should always be used as a source of
symmetry information in preference to the above space-group names.
They are only intended as comments.
;

loop_
_space_group_symop_operation_xyz
'x, y, z'
'-x+1/2, -y, z+1/2'
'-x, y+1/2, -z+1/2'
'x+1/2, -y+1/2, -z'
'-x, -y, -z'
'x-1/2, y, -z-1/2'
'x, -y-1/2, z-1/2'
'-x-1/2, y-1/2, z'

loop_
_atom_site_type_symbol
_atom_site_label
_atom_site_fract_x
_atom_site_fract_y
_atom_site_fract_z
_atom_site_U_iso_or_equiv
_atom_site_adp_type
_atom_site_calc_flag
_atom_site_occupancy
U U1 0.11450(2) 0.22849(2) 0.80178(2) 0.00916(4) Uani d 1
O O1 0.11836(14) -0.0112(4) 0.79457(13) 0.0145(4) Uani d 1
O O2 0.10583(16) 0.4688(4) 0.80629(15) 0.0180(5) Uani d 1
N N1 0.26344(17) 0.2174(4) 0.86194(16) 0.0140(5) Uani d 1
H H1A 0.257174 0.197530 0.909327 0.021 Uiso calc 1
H H1B 0.290520 0.320039 0.855278 0.021 Uiso calc 1
H H1C 0.294646 0.130809 0.842227 0.021 Uiso calc 1
N N2 0.0977(2) 0.2180(5) 0.93878(17) 0.0182(6) Uani d 1
H H2A 0.111922 0.110928 0.954839 0.027 Uiso calc 1
H H2B 0.042857 0.241370 0.950589 0.027 Uiso calc 1
H H2C 0.132433 0.298114 0.959019 0.027 Uiso calc 1
N N3 -0.04957(19) 0.2180(4) 0.81645(19) 0.0185(6) Uani d 1
H H3A -0.070849 0.128341 0.790693 0.028 Uiso calc 1
H H3B -0.072525 0.318832 0.800654 0.028 Uiso calc 1
H H3C -0.062761 0.203054 0.863146 0.028 Uiso calc 1
N N4 0.0394(2) 0.2335(4) 0.67697(19) 0.0188(6) Uani d 1
H H4A 0.003321 0.325238 0.674759 0.028 Uiso calc 1
H H4B 0.009622 0.133855 0.670795 0.028 Uiso calc 1
H H4C 0.079243 0.243219 0.642176 0.028 Uiso calc 1
N N5 0.2334(2) 0.2756(5) 0.70995(18) 0.0190(6) Uani d 1
H H5A 0.214265 0.346174 0.674728 0.029 Uiso calc 1
H H5B 0.248928 0.172025 0.691072 0.029 Uiso calc 1
H H5C 0.278944 0.325155 0.731585 0.029 Uiso calc 1
N N6 -0.0713(3) 0.3021(8) 1.0069(3) 0.0327(9) Uani d 1
H H6A -0.110(4) 0.227(8) 1.013(4) 0.033(19) Uiso d 1
H H6B -0.095(4) 0.381(10) 0.986(4) 0.05(2) Uiso d 1
H H6C -0.056(6) 0.312(12) 1.037(5) 0.06(3) Uiso d 1
N N7 0.2550(2) 0.0309(4) 0.55493(17) 0.0204(6) Uani d 1
O O3 0.1861(2) 0.0340(5) 0.58716(17) 0.0320(7) Uani d 1
O O4 0.25705(19) 0.0485(4) 0.48871(15) 0.0266(6) Uani d 1
O O5 0.3231(2) 0.0085(5) 0.58813(17) 0.0311(7) Uani d 1

loop_
_atom_site_aniso_label
_atom_site_aniso_U_11
_atom_site_aniso_U_22
_atom_site_aniso_U_33
_atom_site_aniso_U_12
_atom_site_aniso_U_13
_atom_site_aniso_U_23
U1 0.00711(5) 0.00894(6) 0.01145(5) 0.00013(3) -0.00104(3) -0.00027(3)
O1 0.0137(10) 0.0142(12) 0.0157(11) -0.0007(8) -0.0016(8) -0.0011(8)
O2 0.0176(11) 0.0096(11) 0.0267(14) 0.0021(8) -0.0032(9) -0.0019(9)
N1 0.0093(10) 0.0178(14) 0.0147(11) 0.0020(9) -0.0012(8) -0.0006(10)
N2 0.0140(11) 0.0250(16) 0.0156(12) 0.0012(10) 0.0010(10) -0.0005(11)
N3 0.0111(11) 0.0222(16) 0.0221(14) -0.0006(10) -0.0004(10) 0.0003(11)
N4 0.0184(13) 0.0214(15) 0.0167(12) -0.0025(11) -0.0054(11) 0.0006(11)
N5 0.0167(13) 0.0230(16) 0.0172(13) -0.0017(11) 0.0026(10) -0.0014(11)
N6 0.0188(15) 0.049(3) 0.030(2) 0.0031(17) 0.0034(15) 0.002(2)
N7 0.0263(16) 0.0193(15) 0.0158(13) -0.0001(12) -0.0030(11) -0.0010(11)
O3 0.0275(14) 0.044(2) 0.0242(15) 0.0026(14) 0.0024(12) -0.0076(14)
O4 0.0347(16) 0.0330(17) 0.0121(11) 0.0024(13) -0.0015(11) 0.0020(11)
O5 0.0269(14) 0.0409(19) 0.0255(15) -0.0051(13) -0.0095(12) 0.0083(14)

loop_
_atom_type_symbol
_atom_type_description
_atom_type_scat_dispersion_real
_atom_type_scat_dispersion_imag
_atom_type_scat_source
N N 0.0061 0.0033 'International Tables Vol C Tables 4.2.6.8 and 6.1.1.4'
H H 0.0000 0.0000 'International Tables Vol C Tables 4.2.6.8 and 6.1.1.4'
O O 0.0106 0.0060 'International Tables Vol C Tables 4.2.6.8 and 6.1.1.4'
U U -9.6767 9.6646 'International Tables Vol C Tables 4.2.6.8 and 6.1.1.4'

loop_
_geom_angle_atom_site_label_1
_geom_angle_atom_site_label_2
_geom_angle_atom_site_label_3
_geom_angle
O1 U1 O2 177.20(11)
O1 U1 N5 93.92(11)
O2 U1 N5 86.72(12)
O1 U1 N2 92.56(11)
O2 U1 N2 88.76(12)
N5 U1 N2 138.26(11)
O1 U1 N3 90.52(11)
O2 U1 N3 87.34(11)
N5 U1 N3 143.01(11)
N2 U1 N3 78.00(11)
O1 U1 N1 88.25(10)
O2 U1 N1 94.52(10)
N5 U1 N1 68.98(10)
N2 U1 N1 70.06(10)
N3 U1 N1 147.94(10)
O1 U1 N4 87.96(11)
O2 U1 N4 89.59(11)
N5 U1 N4 74.08(11)
N2 U1 N4 147.40(11)
N3 U1 N4 69.40(11)
N1 U1 N4 142.49(10)
U1 N1 H1A 109.5
U1 N1 H1B 109.5
H1A N1 H1B 109.5
U1 N1 H1C 109.5
H1A N1 H1C 109.5
H1B N1 H1C 109.5
U1 N2 H2A 109.5
U1 N2 H2B 109.5
H2A N2 H2B 109.5
U1 N2 H2C 109.5
H2A N2 H2C 109.5
H2B N2 H2C 109.5
U1 N3 H3A 109.5
U1 N3 H3B 109.5
H3A N3 H3B 109.5
U1 N3 H3C 109.5
H3A N3 H3C 109.5
H3B N3 H3C 109.5
U1 N4 H4A 109.5
U1 N4 H4B 109.5
H4A N4 H4B 109.5
U1 N4 H4C 109.5
H4A N4 H4C 109.5
H4B N4 H4C 109.5
U1 N5 H5A 109.5
U1 N5 H5B 109.5
H5A N5 H5B 109.5
U1 N5 H5C 109.5
H5A N5 H5C 109.5
H5B N5 H5C 109.5
H6A N6 H6B 104(7)
H6A N6 H6C 103(10)
H6B N6 H6C 121(10)
O3 N7 O5 120.4(3)
O3 N7 O4 120.4(3)
O5 N7 O4 119.2(3)

loop_
_geom_bond_atom_site_label_1
_geom_bond_atom_site_label_2
_geom_bond_distance
U1 O1 1.861(3)
U1 O2 1.867(3)
U1 N5 2.573(3)
U1 N2 2.592(3)
U1 N3 2.600(3)
U1 N1 2.606(3)
U1 N4 2.629(3)
N1 H1A 0.9100
N1 H1B 0.9100
N1 H1C 0.9100
N2 H2A 0.9100
N2 H2B 0.9100
N2 H2C 0.9100
N3 H3A 0.9100
N3 H3B 0.9100
N3 H3C 0.9100
N4 H4A 0.9100
N4 H4B 0.9100
N4 H4C 0.9100
N5 H5A 0.9100
N5 H5B 0.9100
N5 H5C 0.9100
N6 H6A 0.86(7)
N6 H6B 0.81(8)
N6 H6C 0.63(9)
N7 O3 1.242(5)
N7 O5 1.253(4)
N7 O4 1.254(4)

loop_
_geom_hbond_atom_site_label_D
_geom_hbond_atom_site_label_H
_geom_hbond_atom_site_label_A
_geom_hbond_site_symmetry_A
_geom_hbond_distance_DH
_geom_hbond_distance_HA
_geom_hbond_distance_DA
_geom_hbond_angle_DHA
N1 H1A O4 2 0.91 2.43 3.166(4) 138.1
N1 H1A O4 7_566 0.91 2.47 2.996(4) 117.3
N1 H1B O1 8_665 0.91 2.25 3.079(4) 151.0
N1 H1C O2 8_655 0.91 2.12 3.006(4) 164.9
N2 H2A O4 2 0.91 2.49 3.220(5) 137.8
N2 H2B N6 . 0.91 2.14 3.024(5) 164.2
N2 H2C O4 7_566 0.91 2.36 3.232(5) 160.2
N3 H3A O2 3_546 0.91 2.27 3.136(5) 158.7
N3 H3B O1 3_556 0.91 2.34 3.151(4) 148.9
N3 H3C O5 6_557 0.91 2.52 3.142(5) 126.2
N4 H4A O1 3_556 0.91 2.37 3.219(4) 155.6
N4 H4B O2 3_546 0.91 2.26 3.086(4) 150.2
N4 H4C O3 . 0.91 2.55 3.253(5) 133.9
N5 H5A O5 8_665 0.91 2.14 3.048(5) 176.2
N5 H5B O3 . 0.91 2.44 3.063(5) 126.1
N5 H5B O5 . 0.91 2.59 3.394(5) 147.4
N5 H5C O1 8_665 0.91 2.37 3.273(4) 170.6
N6 H6A O4 6_557 0.86(7) 2.50(7) 3.342(6) 167(7)
N6 H6B O3 3_556 0.81(8) 2.32(8) 3.102(6) 162(7)

_cod_database_fobs_code 2241918
